data_2200842
loop_
_publ_author_name
'\.Ismail \,Celik'
'Ahmet Tutar'
'Mehmet Akkurt'
'Yusuf \"Ozcan'
'Osman \,Cakmak'

_publ_section_title
;
 5,7,7,8,10-Pentabromo-7,8-dihydrobenzocyclooctene
;
_journal_issue 3
_journal_name_full 'Acta Crystallographica Section E'
_journal_page_first o314
_journal_page_last o316
_journal_paper_doi 10.1107/S1600536802003112
_journal_volume 58
_journal_year 2002
_chemical_formula_iupac 'C12 H7 Br5'
_chemical_formula_moiety 'C12 H7 Br5'
_chemical_formula_sum 'C12 H7 Br5'
_chemical_formula_weight 550.73
_chemical_name_systematic
;
5,7,7,8,10-Pentabromo-7,8-dihydro-benzocyclooctene
;
_space_group_IT_number 14
_symmetry_cell_setting monoclinic
_symmetry_space_group_name_Hall '-P 2yn'
_symmetry_space_group_name_H-M 'P 1 21/n 1'
_atom_sites_solution_hydrogens geom
_atom_sites_solution_primary direct
_atom_sites_solution_secondary difmap
_audit_creation_method SHELXL-97
_cell_angle_alpha 90.000(5)
_cell_angle_beta 112.957(5)
_cell_angle_gamma 90.000(5)
_cell_formula_units_Z 4
_cell_length_a 11.727(5)
_cell_length_b 11.250(5)
_cell_length_c 12.104(5)
_cell_measurement_reflns_used 25
_cell_measurement_temperature 293(2)
_cell_measurement_theta_max 26.3
_cell_measurement_theta_min 2.63
_cell_volume 1470.4(11)
_computing_cell_refinement 'CAD-4 EXPRESS'
_computing_data_collection 'CAD-4 EXPRESS (Enraf-Nonius, 1994)'
_computing_data_reduction 'XCAD4 (Harms & Wocadlo, 1995)'
_computing_molecular_graphics 'ORTEP-3 for Windows (Farrugia, 1997)'
_computing_publication_material 'WinGX (Farrugia, 1999)'
_computing_structure_refinement 'SHELXL97 (Sheldrick, 1997)'
_computing_structure_solution 'SIR97 (Altomare et al., 1999)'
_diffrn_ambient_temperature 293(2)
_diffrn_measured_fraction_theta_full 1.000
_diffrn_measured_fraction_theta_max 1.000
_diffrn_measurement_device '\k-geometry diffractometer'
_diffrn_measurement_device_type 'Enraf Nonius TurboCAD4'
_diffrn_measurement_method 'non-profiled \w'
_diffrn_radiation_monochromator graphite
_diffrn_radiation_source 'fine-focus sealed tube'
_diffrn_radiation_type MoK\a
_diffrn_radiation_wavelength .71073
_diffrn_reflns_av_R_equivalents .0572
_diffrn_reflns_av_sigmaI/netI .1173
_diffrn_reflns_limit_h_max 14
_diffrn_reflns_limit_h_min -13
_diffrn_reflns_limit_k_max 13
_diffrn_reflns_limit_k_min 0
_diffrn_reflns_limit_l_max 0
_diffrn_reflns_limit_l_min -14
_diffrn_reflns_number 2899
_diffrn_reflns_theta_full 25.60
_diffrn_reflns_theta_max 25.60
_diffrn_reflns_theta_min 2.57
_diffrn_standards_decay_% 4
_diffrn_standards_interval_time 120
_diffrn_standards_number 3
_exptl_absorpt_coefficient_mu 13.641
_exptl_absorpt_correction_T_max .1950
_exptl_absorpt_correction_T_min .0470
_exptl_absorpt_correction_type refdelf
_exptl_absorpt_process_details '(SHELXA; Sheldrick, 1998)'
_exptl_crystal_colour colorless
_exptl_crystal_density_diffrn 2.488
_exptl_crystal_density_method 'not measured'
_exptl_crystal_description prism
_exptl_crystal_F_000 1016
_exptl_crystal_size_max .40
_exptl_crystal_size_mid .20
_exptl_crystal_size_min .12
_refine_diff_density_max .685
_refine_diff_density_min -.715
_refine_ls_extinction_method none
_refine_ls_goodness_of_fit_ref .972
_refine_ls_hydrogen_treatment constr
_refine_ls_matrix_type full
_refine_ls_number_parameters 154
_refine_ls_number_reflns 2766
_refine_ls_number_restraints 1
_refine_ls_restrained_S_all .975
_refine_ls_R_factor_all .1515
_refine_ls_R_factor_gt .0431
_refine_ls_shift/su_max <0.001
_refine_ls_shift/su_mean .000
_refine_ls_structure_factor_coef Fsqd
_refine_ls_weighting_details 'calc w = 1/[\s^2^(Fo^2^)+(0.0429P)^2^] where P = (Fo^2^+2Fc^2^)/3'
_refine_ls_weighting_scheme calc
_refine_ls_wR_factor_gt .0836
_refine_ls_wR_factor_ref .1070
_reflns_number_gt 1358
_reflns_number_total 2766
_reflns_threshold_expression I>2\s(I)
_cod_data_source_file bt6114.cif
_cod_data_source_block I
_cod_depositor_comments
;
The following automatic conversions were performed:
'_symmetry_cell_setting' value 'Monoclinic' changed to 'monoclinic'
according to '/home/saulius/struct/CIF-dictionaries/cif_core.dic'
dictionary named 'cif_core.dic' version 2.4.1 from 2010-06-29.

Automatic conversion script
Id: cif_fix_enum 1527 2010-12-29 10:47:43Z saulius 

The following automatic conversions were performed:

'_symmetry_cell_setting' value 'Monoclinic' changed to 'monoclinic'
according to /home/saulius/struct/CIF-dictionaries/cif_core.dic
dictionary named 'cif_core.dic' version 2.4.1 from 2010-06-29.

Automatic conversion script
Id: cif_fix_values 1715 2011-07-08 13:25:40Z adriana 
;
_cod_original_sg_symbol_H-M 'P 21/n'
_cod_database_code 2200842
_cod_database_fobs_code 2200842

loop_
_symmetry_equiv_pos_as_xyz
'x, y, z'
'-x+1/2, y+1/2, -z+1/2'
'-x, -y, -z'
'x+1/2, -y+1/2, z+1/2'

loop_
_atom_site_label
_atom_site_fract_x
_atom_site_fract_y
_atom_site_fract_z
_atom_site_U_iso_or_equiv
_atom_site_adp_type
_atom_site_calc_flag
_atom_site_refinement_flags
_atom_site_occupancy
_atom_site_disorder_assembly
_atom_site_disorder_group
_atom_site_type_symbol
C3 -.0111(12) .3204(9) .4856(11) .074(3) Uani d . 1 . . C
H3 -.0729 .3667 .4942 .089 Uiso calc R 1 . . H
C4 .1106(13) .3404(9) .5580(10) .074(3) Uani d . 1 . . C
H4 .1319 .4000 .6157 .089 Uiso calc R 1 . . H
C6 .1738(9) .1818(7) .4584(8) .047(2) Uani d . 1 . . C
C8 .3121(8) .0814(8) .3656(8) .055(2) Uani d . 1 . . C
H8 .3803 .0312 .3869 .066 Uiso calc R 1 . . H
C9 .2635(9) .1225(8) .2394(8) .061(3) Uani d U 1 . . C
C5 .2008(10) .2710(8) .5441(9) .065(3) Uani d . 1 . . C
H5 .2831 .2845 .5941 .078 Uiso calc R 1 . . H
C7 .2744(7) .1043(7) .4532(7) .046(2) Uani d . 1 . . C
C10 .1373(9) .1583(9) .1861(8) .075(3) Uani d . 1 . . C
H10 .1317 .2260 .2346 .090 Uiso calc R 1 . . H
C1 .0489(8) .1632(8) .3830(8) .050(2) Uani d . 1 . . C
C12 .0110(8) .0735(7) .2863(8) .050(2) Uani d . 1 . . C
C2 -.0421(9) .2319(8) .4002(9) .064(3) Uani d . 1 . . C
H2 -.1251 .2176 .3532 .077 Uiso calc R 1 . . H
C11 .0490(8) .0688(8) .1990(8) .055(2) Uani d . 1 . . C
H11 .0205 .0079 .1428 .066 Uiso calc R 1 . . H
Br3 .27169(11) -.01830(8) .13426(10) .0669(3) Uani d U 1 . . Br
Br4 .07589(10) .21777(9) .02554(9) .0689(3) Uani d . 1 . . Br
Br2 .38092(10) .23950(8) .22461(9) .0640(3) Uani d . 1 . . Br
Br1 .37014(10) .03489(11) .60559(10) .0819(4) Uani d . 1 . . Br
Br5 -.10453(10) -.04079(9) .29382(11) .0784(4) Uani d . 1 . . Br

loop_
_atom_site_aniso_label
_atom_site_aniso_U_11
_atom_site_aniso_U_22
_atom_site_aniso_U_33
_atom_site_aniso_U_12
_atom_site_aniso_U_13
_atom_site_aniso_U_23
C3 .098(10) .056(7) .086(9) .028(6) .056(8) .011(6)
C4 .101(10) .057(7) .074(8) .006(7) .043(8) -.001(6)
C6 .047(7) .050(5) .049(5) .008(5) .026(5) .011(4)
C8 .029(6) .072(6) .058(6) .007(5) .011(5) .019(5)
C9 .043(7) .090(7) .053(6) .001(5) .022(5) .019(5)
C5 .060(8) .069(7) .069(7) -.011(6) .027(6) -.004(6)
C7 .021(5) .063(6) .048(5) .008(4) .007(4) .013(4)
C10 .053(8) .102(8) .063(7) -.012(6) .016(6) .027(6)
C1 .033(6) .063(6) .055(6) .016(5) .018(5) .011(5)
C12 .036(6) .052(6) .070(6) .007(4) .028(5) .008(5)
C2 .048(7) .075(7) .071(7) .013(6) .024(6) .014(6)
C11 .044(6) .060(6) .055(6) -.014(5) .013(5) -.006(5)
Br3 .0807(8) .0529(6) .0819(7) .0005(5) .0478(6) -.0078(5)
Br4 .0686(8) .0747(7) .0568(6) .0120(6) .0171(5) .0099(5)
Br2 .0581(7) .0751(7) .0665(6) -.0239(5) .0326(5) -.0136(5)
Br1 .0510(7) .1344(10) .0627(7) .0288(7) .0249(5) .0282(7)
Br5 .0522(7) .0874(8) .1031(9) -.0136(6) .0383(6) .0070(7)

loop_
_atom_type_symbol
_atom_type_description
_atom_type_scat_dispersion_real
_atom_type_scat_dispersion_imag
_atom_type_scat_source
C C .0033 .0016 'International Tables Vol C Tables 4.2.6.8 and 6.1.1.4'
H H .0000 .0000 'International Tables Vol C Tables 4.2.6.8 and 6.1.1.4'
Br Br -.2901 2.4595 'International Tables Vol C Tables 4.2.6.8 and 6.1.1.4'

loop_
_geom_angle_atom_site_label_1
_geom_angle_atom_site_label_2
_geom_angle_atom_site_label_3
_geom_angle
_geom_angle_publ_flag
C4 C3 C2 120.1(10) ?
C4 C3 H3 119.9 ?
C2 C3 H3 119.9 ?
C3 C4 C5 119.2(10) ?
C3 C4 H4 120.4 ?
C5 C4 H4 120.4 ?
C5 C6 C1 117.9(8) ?
C5 C6 C7 120.1(9) ?
C1 C6 C7 121.8(8) y
C7 C8 C9 130.7(9) y
C7 C8 H8 114.7 ?
C9 C8 H8 114.7 ?
C10 C9 C8 118.0(8) y
C10 C9 Br2 114.3(7) ?
C8 C9 Br2 107.6(7) ?
C10 C9 Br3 103.2(7) ?
C8 C9 Br3 107.8(6) ?
Br2 C9 Br3 104.9(4) ?
C4 C5 C6 122.6(10) ?
C4 C5 H5 118.7 ?
C6 C5 H5 118.7 ?
C8 C7 C6 131.8(8) y
C8 C7 Br1 116.1(6) ?
C6 C7 Br1 112.0(6) ?
C9 C10 C11 113.7(8) y
C9 C10 Br4 118.3(7) ?
C11 C10 Br4 109.9(7) ?
C9 C10 H10 104.5 ?
C11 C10 H10 104.5 ?
Br4 C10 H10 104.5 ?
C2 C1 C6 118.9(9) ?
C2 C1 C12 119.0(9) ?
C6 C1 C12 122.1(8) y
C11 C12 C1 125.5(8) y
C11 C12 Br5 119.3(7) ?
C1 C12 Br5 115.1(6) ?
C3 C2 C1 121.2(10) ?
C3 C2 H2 119.4 ?
C1 C2 H2 119.4 ?
C12 C11 C10 121.9(9) y
C12 C11 H11 119.0 ?
C10 C11 H11 119.0 ?

loop_
_geom_bond_atom_site_label_1
_geom_bond_atom_site_label_2
_geom_bond_site_symmetry_2
_geom_bond_distance
_geom_bond_publ_flag
C3 C4 . 1.371(14) ?
C3 C2 . 1.378(13) ?
C3 H3 . .9300 ?
C4 C5 . 1.377(13) ?
C4 H4 . .9300 ?
C6 C5 . 1.388(12) ?
C6 C1 . 1.407(12) ?
C6 C7 . 1.488(11) y
C8 C7 . 1.323(11) y
C8 C9 . 1.482(12) y
C8 H8 . .9300 ?
C9 C10 . 1.422(13) y
C9 Br2 . 1.963(9) y
C9 Br3 . 2.057(10) y
C5 H5 . .9300 ?
C7 Br1 . 1.912(8) y
C10 C11 . 1.496(12) y
C10 Br4 . 1.911(9) y
C10 H10 . .9800 ?
C1 C2 . 1.398(12) y
C1 C12 . 1.477(12) y
C12 C11 . 1.298(11) y
C12 Br5 . 1.896(8) y
C2 H2 . .9300 ?
C11 H11 . .9300 ?

loop_
_geom_torsion_atom_site_label_1
_geom_torsion_atom_site_label_2
_geom_torsion_atom_site_label_3
_geom_torsion_atom_site_label_4
_geom_torsion
_geom_torsion_publ_flag
C2 C3 C4 C5 .0(16) ?
C7 C8 C9 C10 -24.1(16) y
C7 C8 C9 Br2 107.0(11) ?
C7 C8 C9 Br3 -140.5(9) ?
C3 C4 C5 C6 .7(15) ?
C1 C6 C5 C4 .5(13) ?
C7 C6 C5 C4 -175.8(8) ?
C9 C8 C7 C6 -2.4(18) y
C9 C8 C7 Br1 -178.0(8) ?
C5 C6 C7 C8 -123.4(11) ?
C1 C6 C7 C8 60.5(14) y
C5 C6 C7 Br1 52.3(9) ?
C1 C6 C7 Br1 -123.8(7) ?
C8 C9 C10 C11 -51.5(13) y
Br2 C9 C10 C11 -179.5(7) ?
Br3 C9 C10 C11 67.3(9) ?
C8 C9 C10 Br4 177.4(7) ?
Br2 C9 C10 Br4 49.4(10) ?
Br3 C9 C10 Br4 -63.9(8) ?
C5 C6 C1 C2 -2.3(12) ?
C7 C6 C1 C2 174.0(8) ?
C5 C6 C1 C12 177.7(8) ?
C7 C6 C1 C12 -6.0(13) y
C2 C1 C12 C11 122.9(10) ?
C6 C1 C12 C11 -57.1(13) y
C2 C1 C12 Br5 -56.2(10) ?
C6 C1 C12 Br5 123.8(7) ?
C4 C3 C2 C1 -1.9(15) ?
C6 C1 C2 C3 3.0(13) ?
C12 C1 C2 C3 -177.0(9) ?
C1 C12 C11 C10 -.9(15) y
Br5 C12 C11 C10 178.3(7) ?
C9 C10 C11 C12 94.2(12) y
Br4 C10 C11 C12 -130.7(9) n
